data_1566630
loop_
_publ_author_name
'Tan, Yee Seng'
'Yeo, Chien Ing'
'Kwong, Huey Chong'
'Tiekink, Edward R. T.'

_publ_section_title
;
 Unusual {&#x22EF;HNC <sub>2</sub> O&#x22EF;HC <sub> <i>n</i> </sub> O},
 <i>n</i> = 1 or 2, synthons predominate in the molecular packing of
 one-dimensional coordination polymers, {Cd[S <sub>2</sub> P(OR)
 <sub>2</sub> ] <sub>2</sub> ( <sup>3</sup> LH <sub>2</sub> )} <sub>
 <i>n</i> </sub> , for R = Me and Et, but are precluded when R = i-Pr;
 <sup>3</sup> LH <sub>2</sub> = <i>N</i> , <i>N</i>
 &#x2032;-bis(3-pyridylmethyl)oxalamide
;
_journal_issue 16
_journal_name_full CrystEngComm
_journal_page_first 2992
_journal_page_last 3004
_journal_paper_doi 10.1039/D2CE00208F
_journal_volume 24
_journal_year 2022
_chemical_formula_moiety 'C26 H42 Cd N4 O6 P2 S4'
_chemical_formula_sum 'C26 H42 Cd N4 O6 P2 S4'
_chemical_formula_weight 809.21
_space_group_crystal_system triclinic
_space_group_IT_number 2
_space_group_name_Hall '-P 1'
_space_group_name_H-M_alt 'P -1'
_atom_sites_solution_hydrogens mixed
_atom_sites_solution_primary direct
_atom_sites_solution_secondary difmap
_audit_creation_method SHELXL-2017/1
_audit_update_record
;
2022-01-29 deposited with the CCDC.	2022-03-17 downloaded from the CCDC.
;
_cell_angle_alpha 106.0800(10)
_cell_angle_beta 99.1720(10)
_cell_angle_gamma 91.8270(10)
_cell_formula_units_Z 2
_cell_length_a 9.91540(10)
_cell_length_b 12.36550(10)
_cell_length_c 15.4749(2)
_cell_measurement_reflns_used 29047
_cell_measurement_temperature 100(2)
_cell_measurement_theta_max 76.2110
_cell_measurement_theta_min 3.7330
_cell_volume 1794.03(3)
_computing_cell_refinement 'CrysAlisPro 1.171.39.31a (Rigaku OD, 2017)'
_computing_data_collection 'CrysAlisPro 1.171.39.31a (Rigaku OD, 2017)'
_computing_data_reduction 'CrysAlisPro 1.171.39.31a (Rigaku OD, 2017)'
_computing_molecular_graphics 'ORTEP-3 for Windows (Farrugia, 2012), DIAMOND (Brandenburg, 2006)'
_computing_publication_material 'publCIF (Westrip, 2010)'
_computing_structure_refinement 'SHELXL-2014/7 (Sheldrick, 2014)'
_computing_structure_solution 'SHELXS97 (Sheldrick, 2008)'
_diffrn_ambient_temperature 100(2)
_diffrn_measured_fraction_theta_full 1.000
_diffrn_measured_fraction_theta_max 1.000
_diffrn_measurement_device_type 'XtaLAB Synergy, Dualflex, AtlasS2'
_diffrn_measurement_method '\w scans'
_diffrn_radiation_type CuK\a
_diffrn_radiation_wavelength 1.54178
_diffrn_reflns_av_R_equivalents 0.0233
_diffrn_reflns_av_unetI/netI 0.0137
_diffrn_reflns_Laue_measured_fraction_full 1.000
_diffrn_reflns_Laue_measured_fraction_max 1.000
_diffrn_reflns_limit_h_max 11
_diffrn_reflns_limit_h_min -11
_diffrn_reflns_limit_k_max 14
_diffrn_reflns_limit_k_min -13
_diffrn_reflns_limit_l_max 18
_diffrn_reflns_limit_l_min -18
_diffrn_reflns_number 38837
_diffrn_reflns_point_group_measured_fraction_full 1.000
_diffrn_reflns_point_group_measured_fraction_max 1.000
_diffrn_reflns_theta_full 67.070
_diffrn_reflns_theta_max 67.070
_diffrn_reflns_theta_min 3.018
_diffrn_source 'micro-focus sealed X-ray tube'
_exptl_absorpt_coefficient_mu 8.252
_exptl_absorpt_correction_T_max 1.000
_exptl_absorpt_correction_T_min 0.172
_exptl_absorpt_correction_type gaussian
_exptl_absorpt_process_details 'CrysAlisPro 1.171.39.31a (Rigaku Oxford Diffraction, 2017)'
_exptl_crystal_colour colourless
_exptl_crystal_density_diffrn 1.498
_exptl_crystal_description block
_exptl_crystal_F_000 832
_exptl_crystal_size_max 0.271
_exptl_crystal_size_mid 0.099
_exptl_crystal_size_min 0.080
_refine_diff_density_max 0.456
_refine_diff_density_min -0.464
_refine_diff_density_rms 0.051
_refine_ls_extinction_method none
_refine_ls_goodness_of_fit_ref 1.036
_refine_ls_hydrogen_treatment mixed
_refine_ls_matrix_type full
_refine_ls_number_parameters 405
_refine_ls_number_reflns 6411
_refine_ls_number_restraints 2
_refine_ls_restrained_S_all 1.036
_refine_ls_R_factor_all 0.0184
_refine_ls_R_factor_gt 0.0178
_refine_ls_shift/su_max 0.001
_refine_ls_shift/su_mean 0.000
_refine_ls_structure_factor_coef Fsqd
_refine_ls_weighting_details 'w=1/[\s^2^(Fo^2^)+(0.0245P)^2^+1.0223P] where P=(Fo^2^+2Fc^2^)/3'
_refine_ls_weighting_scheme calc
_refine_ls_wR_factor_gt 0.0460
_refine_ls_wR_factor_ref 0.0463
_reflns_Friedel_coverage 0.000
_reflns_number_gt 6229
_reflns_number_total 6411
_reflns_threshold_expression 'I > 2\s(I)'
_cod_data_source_file d2ce00208f2.cif
_cod_data_source_block 3
_cod_database_code 1566630
_shelx_shelxl_version_number 2017/1
_shelx_space_group_comment
;
The symmetry employed for this shelxl refinement is uniquely defined
by the following loop, which should always be used as a source of
symmetry information in preference to the above space-group names.
They are only intended as comments.
;
_shelx_estimated_absorpt_t_min 0.213
_shelx_estimated_absorpt_t_max 0.558

loop_
_space_group_symop_operation_xyz
'x, y, z'
'-x, -y, -z'

loop_
_atom_site_label
_atom_site_type_symbol
_atom_site_fract_x
_atom_site_fract_y
_atom_site_fract_z
_atom_site_U_iso_or_equiv
_atom_site_adp_type
_atom_site_occupancy
_atom_site_site_symmetry_order
_atom_site_calc_flag
_atom_site_refinement_flags_posn
_atom_site_refinement_flags_adp
_atom_site_refinement_flags_occupancy
_atom_site_disorder_assembly
_atom_site_disorder_group
Cd1 Cd 1.000000 0.500000 0.500000 0.01433(5) Uani 1 2 d S . P . .
Cd2 Cd 0.000000 1.000000 0.000000 0.01374(5) Uani 1 2 d S . P . .
S1 S 0.94570(4) 0.71022(3) 0.49585(3) 0.01825(8) Uani 1 1 d . . . . .
S2 S 0.76279(4) 0.46758(3) 0.37706(2) 0.01498(8) Uani 1 1 d . . . . .
S3 S 0.05046(4) 1.10091(3) 0.18013(3) 0.01513(8) Uani 1 1 d . . . . .
S4 S -0.11396(4) 0.84783(3) 0.06657(3) 0.01605(8) Uani 1 1 d . . . . .
P1 P 0.76301(4) 0.63390(3) 0.43059(3) 0.01360(8) Uani 1 1 d . . . . .
P2 P -0.04647(4) 0.95941(3) 0.18689(3) 0.01318(8) Uani 1 1 d . . . . .
O1 O 0.69719(11) 0.69161(9) 0.35554(7) 0.0185(2) Uani 1 1 d . . . . .
O2 O 0.65355(11) 0.65525(9) 0.49693(7) 0.0166(2) Uani 1 1 d . . . . .
O3 O 0.88215(11) 0.44985(10) 0.05668(8) 0.0219(3) Uani 1 1 d . . . . .
O4 O -0.17343(11) 0.98494(9) 0.23745(7) 0.0183(2) Uani 1 1 d . . . . .
O5 O 0.04706(11) 0.90642(9) 0.25553(7) 0.0182(2) Uani 1 1 d . . . . .
O6 O 0.62393(11) 0.57376(10) -0.03621(8) 0.0206(2) Uani 1 1 d . . . . .
N1 N 1.13852(13) 0.49646(11) 0.38444(9) 0.0156(3) Uani 1 1 d . . . . .
N2 N 1.11026(13) 0.43145(11) 0.06605(9) 0.0133(3) Uani 1 1 d D . . . .
H1N H 1.1821(14) 0.4462(15) 0.0451(12) 0.020 Uiso 1 1 d D U . . .
N3 N 0.22718(13) 0.92767(11) 0.01389(9) 0.0156(3) Uani 1 1 d . . . . .
N4 N 0.39325(13) 0.58107(11) -0.05675(9) 0.0150(3) Uani 1 1 d D . . . .
H2N H 0.3162(13) 0.5563(15) -0.0466(13) 0.022 Uiso 1 1 d D U . . .
C1 C 0.71286(19) 0.65326(15) 0.25963(11) 0.0246(4) Uani 1 1 d . . . . .
H1 H 0.682901 0.570928 0.234776 0.029 Uiso 1 1 calc R U . . .
C2 C 0.8588(2) 0.67171(17) 0.24873(14) 0.0336(4) Uani 1 1 d . . . . .
H2A H 0.916302 0.624655 0.278425 0.050 Uiso 1 1 calc R U . . .
H2B H 0.890973 0.751380 0.277041 0.050 Uiso 1 1 calc R U . . .
H2C H 0.864481 0.651154 0.183607 0.050 Uiso 1 1 calc R U . . .
C3 C 0.6156(2) 0.71890(17) 0.21173(13) 0.0345(5) Uani 1 1 d . . . . .
H3A H 0.521996 0.703014 0.220402 0.052 Uiso 1 1 calc R U . . .
H3B H 0.619518 0.696255 0.146337 0.052 Uiso 1 1 calc R U . . .
H3C H 0.642307 0.799892 0.237472 0.052 Uiso 1 1 calc R U . . .
C4 C 0.64449(17) 0.76544(14) 0.56244(12) 0.0215(4) Uani 1 1 d . . . . .
H4 H 0.735646 0.809781 0.579002 0.026 Uiso 1 1 calc R U . . .
C5 C 0.6067(2) 0.74036(17) 0.64595(12) 0.0302(4) Uani 1 1 d . . . . .
H5A H 0.678780 0.700108 0.671768 0.045 Uiso 1 1 calc R U . . .
H5B H 0.519769 0.693365 0.628846 0.045 Uiso 1 1 calc R U . . .
H5C H 0.596897 0.811317 0.691479 0.045 Uiso 1 1 calc R U . . .
C6 C 0.5385(2) 0.82881(15) 0.51854(13) 0.0291(4) Uani 1 1 d . . . . .
H6A H 0.567359 0.841647 0.464248 0.044 Uiso 1 1 calc R U . . .
H6B H 0.529800 0.901565 0.562209 0.044 Uiso 1 1 calc R U . . .
H6C H 0.449901 0.784158 0.500780 0.044 Uiso 1 1 calc R U . . .
C7 C 1.09632(15) 0.43763(13) 0.29658(11) 0.0143(3) Uani 1 1 d . . . . .
H7 H 1.010396 0.394458 0.280434 0.017 Uiso 1 1 calc R U . . .
C8 C 1.17164(15) 0.43666(13) 0.22824(11) 0.0137(3) Uani 1 1 d . . . . .
C9 C 1.29679(16) 0.50145(14) 0.25236(11) 0.0183(3) Uani 1 1 d . . . . .
H9 H 1.350765 0.503650 0.207282 0.022 Uiso 1 1 calc R U . . .
C10 C 1.34151(17) 0.56241(15) 0.34248(12) 0.0220(4) Uani 1 1 d . . . . .
H10 H 1.426640 0.606826 0.360377 0.026 Uiso 1 1 calc R U . . .
C11 C 1.25979(17) 0.55749(14) 0.40616(11) 0.0194(3) Uani 1 1 d . . . . .
H11 H 1.290996 0.599239 0.468118 0.023 Uiso 1 1 calc R U . . .
C12 C 1.12102(16) 0.36572(13) 0.13120(10) 0.0142(3) Uani 1 1 d . . . . .
H12A H 1.184559 0.306329 0.114328 0.017 Uiso 1 1 calc R U . . .
H12B H 1.029928 0.327867 0.127542 0.017 Uiso 1 1 calc R U . . .
C13 C 0.99304(15) 0.46670(12) 0.03455(10) 0.0129(3) Uani 1 1 d . . . . .
C14 C -0.15442(18) 1.06755(14) 0.32912(12) 0.0230(4) Uani 1 1 d . . . . .
H14 H -0.058036 1.102509 0.345854 0.028 Uiso 1 1 calc R U . . .
C15 C -0.1801(3) 1.00586(19) 0.39661(14) 0.0461(6) Uani 1 1 d . . . . .
H15A H -0.114995 0.947882 0.396519 0.069 Uiso 1 1 calc R U . . .
H15B H -0.273868 0.970053 0.379603 0.069 Uiso 1 1 calc R U . . .
H15C H -0.168324 1.059360 0.457788 0.069 Uiso 1 1 calc R U . . .
C16 C -0.2508(2) 1.15686(17) 0.32200(15) 0.0395(5) Uani 1 1 d . . . . .
H16A H -0.228987 1.192406 0.276095 0.059 Uiso 1 1 calc R U . . .
H16B H -0.241136 1.214075 0.381327 0.059 Uiso 1 1 calc R U . . .
H16C H -0.345176 1.122503 0.303937 0.059 Uiso 1 1 calc R U . . .
C17 C 0.18808(18) 0.88028(16) 0.24935(14) 0.0283(4) Uani 1 1 d . . . . .
H17 H 0.235402 0.940117 0.230153 0.034 Uiso 1 1 calc R U . . .
C18 C 0.2529(2) 0.8847(2) 0.34624(16) 0.0462(6) Uani 1 1 d . . . . .
H18A H 0.240434 0.957911 0.387931 0.069 Uiso 1 1 calc R U . . .
H18B H 0.350983 0.874756 0.348996 0.069 Uiso 1 1 calc R U . . .
H18C H 0.209001 0.824183 0.364289 0.069 Uiso 1 1 calc R U . . .
C19 C 0.1938(2) 0.76807(19) 0.18250(15) 0.0414(5) Uani 1 1 d . . . . .
H19A H 0.143465 0.767471 0.122478 0.062 Uiso 1 1 calc R U . . .
H19B H 0.152238 0.708843 0.203121 0.062 Uiso 1 1 calc R U . . .
H19C H 0.289590 0.754210 0.178017 0.062 Uiso 1 1 calc R U . . .
C20 C 0.24947(16) 0.82943(13) -0.04321(11) 0.0153(3) Uani 1 1 d . . . . .
H20 H 0.175068 0.789372 -0.088658 0.018 Uiso 1 1 calc R U . . .
C21 C 0.37521(16) 0.78246(13) -0.03997(11) 0.0150(3) Uani 1 1 d . . . . .
C22 C 0.48374(16) 0.84209(14) 0.02629(11) 0.0184(3) Uani 1 1 d . . . . .
H22 H 0.571287 0.812980 0.030897 0.022 Uiso 1 1 calc R U . . .
C23 C 0.46291(17) 0.94433(14) 0.08550(12) 0.0202(3) Uani 1 1 d . . . . .
H23 H 0.535890 0.986568 0.131036 0.024 Uiso 1 1 calc R U . . .
C24 C 0.33340(16) 0.98410(14) 0.07716(11) 0.0186(3) Uani 1 1 d . . . . .
H24 H 0.319444 1.054239 0.117994 0.022 Uiso 1 1 calc R U . . .
C25 C 0.38916(16) 0.66843(13) -0.10432(11) 0.0166(3) Uani 1 1 d . . . . .
H25A H 0.310666 0.649504 -0.155666 0.020 Uiso 1 1 calc R U . . .
H25B H 0.474241 0.671081 -0.129818 0.020 Uiso 1 1 calc R U . . .
C26 C 0.50935(15) 0.54374(12) -0.02600(10) 0.0131(3) Uani 1 1 d . . . . .

loop_
_atom_site_aniso_label
_atom_site_aniso_U_11
_atom_site_aniso_U_22
_atom_site_aniso_U_33
_atom_site_aniso_U_23
_atom_site_aniso_U_13
_atom_site_aniso_U_12
Cd1 0.01267(8) 0.01953(8) 0.01209(8) 0.00527(6) 0.00391(6) 0.00480(6)
Cd2 0.01397(8) 0.01575(8) 0.01332(8) 0.00555(6) 0.00429(6) 0.00571(6)
S1 0.01445(18) 0.01690(19) 0.0205(2) 0.00206(15) 0.00076(15) 0.00035(14)
S2 0.01543(18) 0.01485(18) 0.01381(18) 0.00314(14) 0.00175(14) 0.00160(14)
S3 0.01693(18) 0.01288(17) 0.01541(18) 0.00357(14) 0.00318(14) 0.00135(14)
S4 0.01977(18) 0.01378(17) 0.01338(18) 0.00180(14) 0.00311(15) 0.00095(14)
P1 0.01257(18) 0.01491(18) 0.01330(18) 0.00420(15) 0.00163(15) 0.00242(14)
P2 0.01491(18) 0.01271(18) 0.01219(18) 0.00315(15) 0.00358(15) 0.00266(14)
O1 0.0219(6) 0.0196(6) 0.0157(6) 0.0075(5) 0.0027(5) 0.0051(5)
O2 0.0156(5) 0.0171(5) 0.0165(6) 0.0025(4) 0.0046(4) 0.0031(4)
O3 0.0115(5) 0.0345(7) 0.0277(6) 0.0194(5) 0.0066(5) 0.0054(5)
O4 0.0186(6) 0.0174(6) 0.0165(6) -0.0012(5) 0.0073(5) 0.0004(4)
O5 0.0199(6) 0.0203(6) 0.0160(5) 0.0077(5) 0.0026(5) 0.0035(4)
O6 0.0113(5) 0.0278(6) 0.0298(6) 0.0171(5) 0.0073(5) 0.0060(4)
N1 0.0150(6) 0.0178(7) 0.0148(7) 0.0045(5) 0.0047(5) 0.0033(5)
N2 0.0101(6) 0.0190(7) 0.0128(6) 0.0070(5) 0.0028(5) 0.0022(5)
N3 0.0146(6) 0.0168(6) 0.0175(7) 0.0073(5) 0.0044(5) 0.0042(5)
N4 0.0107(6) 0.0170(7) 0.0212(7) 0.0099(6) 0.0055(5) 0.0052(5)
C1 0.0385(10) 0.0203(8) 0.0147(8) 0.0062(7) 0.0022(7) 0.0008(7)
C2 0.0456(12) 0.0336(10) 0.0311(10) 0.0158(9) 0.0211(9) 0.0104(9)
C3 0.0465(12) 0.0320(10) 0.0243(10) 0.0143(8) -0.0064(9) 0.0015(9)
C4 0.0192(8) 0.0186(8) 0.0234(9) -0.0011(7) 0.0061(7) 0.0054(6)
C5 0.0327(10) 0.0381(11) 0.0195(9) 0.0049(8) 0.0070(8) 0.0183(8)
C6 0.0349(10) 0.0248(9) 0.0324(10) 0.0111(8) 0.0125(8) 0.0133(8)
C7 0.0110(7) 0.0170(7) 0.0156(8) 0.0050(6) 0.0028(6) 0.0031(6)
C8 0.0142(7) 0.0140(7) 0.0143(8) 0.0065(6) 0.0016(6) 0.0056(6)
C9 0.0164(8) 0.0240(8) 0.0159(8) 0.0070(7) 0.0050(6) 0.0008(6)
C10 0.0174(8) 0.0278(9) 0.0192(8) 0.0059(7) 0.0015(7) -0.0053(7)
C11 0.0197(8) 0.0221(8) 0.0149(8) 0.0032(7) 0.0027(6) -0.0002(6)
C12 0.0150(7) 0.0161(7) 0.0129(7) 0.0058(6) 0.0028(6) 0.0028(6)
C13 0.0109(7) 0.0157(7) 0.0114(7) 0.0027(6) 0.0018(6) 0.0016(6)
C14 0.0268(9) 0.0202(8) 0.0172(8) -0.0050(7) 0.0095(7) -0.0013(7)
C15 0.0794(17) 0.0355(12) 0.0233(10) 0.0011(9) 0.0236(11) -0.0044(11)
C16 0.0379(11) 0.0327(11) 0.0397(12) -0.0070(9) 0.0116(9) 0.0136(9)
C17 0.0171(8) 0.0357(10) 0.0387(11) 0.0224(9) 0.0021(8) 0.0070(7)
C18 0.0419(12) 0.0482(13) 0.0431(13) 0.0150(11) -0.0124(10) 0.0100(10)
C19 0.0345(11) 0.0523(13) 0.0387(12) 0.0127(10) 0.0063(9) 0.0261(10)
C20 0.0134(7) 0.0176(8) 0.0173(8) 0.0084(6) 0.0031(6) 0.0030(6)
C21 0.0145(7) 0.0172(8) 0.0182(8) 0.0109(6) 0.0064(6) 0.0045(6)
C22 0.0134(7) 0.0229(8) 0.0233(8) 0.0126(7) 0.0049(6) 0.0052(6)
C23 0.0164(8) 0.0233(8) 0.0207(8) 0.0084(7) -0.0005(7) -0.0013(6)
C24 0.0204(8) 0.0177(8) 0.0190(8) 0.0065(7) 0.0046(7) 0.0028(6)
C25 0.0168(8) 0.0189(8) 0.0181(8) 0.0098(7) 0.0059(6) 0.0075(6)
C26 0.0124(7) 0.0142(7) 0.0132(7) 0.0031(6) 0.0050(6) 0.0042(6)

loop_
_atom_type_symbol
_atom_type_description
_atom_type_scat_dispersion_real
_atom_type_scat_dispersion_imag
_atom_type_scat_source
C C 0.0181 0.0091 'International Tables Vol C Tables 4.2.6.8 and 6.1.1.4'
H H 0.0000 0.0000 'International Tables Vol C Tables 4.2.6.8 and 6.1.1.4'
Cd Cd 0.1185 4.6533 'International Tables Vol C Tables 4.2.6.8 and 6.1.1.4'
N N 0.0311 0.0180 'International Tables Vol C Tables 4.2.6.8 and 6.1.1.4'
O O 0.0492 0.0322 'International Tables Vol C Tables 4.2.6.8 and 6.1.1.4'
P P 0.2955 0.4335 'International Tables Vol C Tables 4.2.6.8 and 6.1.1.4'
S S 0.3331 0.5567 'International Tables Vol C Tables 4.2.6.8 and 6.1.1.4'

loop_
_geom_angle_atom_site_label_1
_geom_angle_atom_site_label_2
_geom_angle_atom_site_label_3
_geom_angle
_geom_angle_site_symmetry_1
_geom_angle_site_symmetry_3
_geom_angle_publ_flag
N1 Cd1 N1 180.0 . 2_766 ?
N1 Cd1 S1 87.40(3) . . ?
N1 Cd1 S1 92.60(3) 2_766 . ?
N1 Cd1 S1 92.60(3) . 2_766 ?
N1 Cd1 S1 87.40(3) 2_766 2_766 ?
S1 Cd1 S1 180.0 . 2_766 ?
N1 Cd1 S2 92.37(3) . . ?
N1 Cd1 S2 87.63(3) 2_766 . ?
S1 Cd1 S2 76.478(11) . . ?
S1 Cd1 S2 103.522(11) 2_766 . ?
N1 Cd1 S2 87.63(3) . 2_766 ?
N1 Cd1 S2 92.37(3) 2_766 2_766 ?
S1 Cd1 S2 103.522(11) . 2_766 ?
S1 Cd1 S2 76.478(11) 2_766 2_766 ?
S2 Cd1 S2 180.0 . 2_766 ?
N3 Cd2 N3 180.0 . 2_575 ?
N3 Cd2 S3 91.16(3) . 2_575 ?
N3 Cd2 S3 88.84(3) 2_575 2_575 ?
N3 Cd2 S3 88.84(3) . . ?
N3 Cd2 S3 91.16(3) 2_575 . ?
S3 Cd2 S3 180.0 2_575 . ?
N3 Cd2 S4 85.61(3) . 2_575 ?
N3 Cd2 S4 94.39(3) 2_575 2_575 ?
S3 Cd2 S4 77.529(11) 2_575 2_575 ?
S3 Cd2 S4 102.471(11) . 2_575 ?
N3 Cd2 S4 94.39(3) . . ?
N3 Cd2 S4 85.61(3) 2_575 . ?
S3 Cd2 S4 102.471(11) 2_575 . ?
S3 Cd2 S4 77.529(11) . . ?
S4 Cd2 S4 180.0 2_575 . ?
P1 S1 Cd1 82.769(17) . . ?
P1 S2 Cd1 81.895(16) . . ?
P2 S3 Cd2 83.874(17) . . ?
P2 S4 Cd2 84.151(17) . . ?
O2 P1 O1 100.89(6) . . ?
O2 P1 S2 107.64(4) . . ?
O1 P1 S2 110.90(5) . . ?
O2 P1 S1 110.84(5) . . ?
O1 P1 S1 111.44(5) . . ?
S2 P1 S1 114.25(2) . . ?
O4 P2 O5 99.90(6) . . ?
O4 P2 S4 107.18(5) . . ?
O5 P2 S4 112.56(5) . . ?
O4 P2 S3 112.04(5) . . ?
O5 P2 S3 109.78(5) . . ?
S4 P2 S3 114.43(2) . . ?
C1 O1 P1 123.53(10) . . ?
C4 O2 P1 123.04(10) . . ?
C14 O4 P2 119.43(10) . . ?
C17 O5 P2 124.16(10) . . ?
C11 N1 C7 117.64(13) . . ?
C11 N1 Cd1 120.26(10) . . ?
C7 N1 Cd1 122.06(10) . . ?
C13 N2 C12 122.68(13) . . ?
C13 N2 H1N 117.9(13) . . ?
C12 N2 H1N 119.3(13) . . ?
C20 N3 C24 117.54(13) . . ?
C20 N3 Cd2 120.25(10) . . ?
C24 N3 Cd2 122.21(10) . . ?
C26 N4 C25 122.32(13) . . ?
C26 N4 H2N 120.1(13) . . ?
C25 N4 H2N 117.5(13) . . ?
O1 C1 C2 111.53(15) . . ?
O1 C1 C3 104.99(14) . . ?
C2 C1 C3 112.94(16) . . ?
O1 C1 H1 109.1 . . ?
C2 C1 H1 109.1 . . ?
C3 C1 H1 109.1 . . ?
C1 C2 H2A 109.5 . . ?
C1 C2 H2B 109.5 . . ?
H2A C2 H2B 109.5 . . ?
C1 C2 H2C 109.5 . . ?
H2A C2 H2C 109.5 . . ?
H2B C2 H2C 109.5 . . ?
C1 C3 H3A 109.5 . . ?
C1 C3 H3B 109.5 . . ?
H3A C3 H3B 109.5 . . ?
C1 C3 H3C 109.5 . . ?
H3A C3 H3C 109.5 . . ?
H3B C3 H3C 109.5 . . ?
O2 C4 C5 106.09(14) . . ?
O2 C4 C6 108.76(14) . . ?
C5 C4 C6 112.92(14) . . ?
O2 C4 H4 109.7 . . ?
C5 C4 H4 109.7 . . ?
C6 C4 H4 109.7 . . ?
C4 C5 H5A 109.5 . . ?
C4 C5 H5B 109.5 . . ?
H5A C5 H5B 109.5 . . ?
C4 C5 H5C 109.5 . . ?
H5A C5 H5C 109.5 . . ?
H5B C5 H5C 109.5 . . ?
C4 C6 H6A 109.5 . . ?
C4 C6 H6B 109.5 . . ?
H6A C6 H6B 109.5 . . ?
C4 C6 H6C 109.5 . . ?
H6A C6 H6C 109.5 . . ?
H6B C6 H6C 109.5 . . ?
N1 C7 C8 123.40(14) . . ?
N1 C7 H7 118.3 . . ?
C8 C7 H7 118.3 . . ?
C7 C8 C9 117.90(14) . . ?
C7 C8 C12 120.97(14) . . ?
C9 C8 C12 121.12(14) . . ?
C10 C9 C8 119.34(15) . . ?
C10 C9 H9 120.3 . . ?
C8 C9 H9 120.3 . . ?
C9 C10 C11 118.67(15) . . ?
C9 C10 H10 120.7 . . ?
C11 C10 H10 120.7 . . ?
N1 C11 C10 123.04(15) . . ?
N1 C11 H11 118.5 . . ?
C10 C11 H11 118.5 . . ?
N2 C12 C8 112.83(12) . . ?
N2 C12 H12A 109.0 . . ?
C8 C12 H12A 109.0 . . ?
N2 C12 H12B 109.0 . . ?
C8 C12 H12B 109.0 . . ?
H12A C12 H12B 107.8 . . ?
O3 C13 N2 125.13(14) . . ?
O3 C13 C13 121.68(16) . 2_765 ?
N2 C13 C13 113.19(15) . 2_765 ?
O4 C14 C16 106.58(15) . . ?
O4 C14 C15 108.31(14) . . ?
C16 C14 C15 114.05(17) . . ?
O4 C14 H14 109.3 . . ?
C16 C14 H14 109.3 . . ?
C15 C14 H14 109.3 . . ?
C14 C15 H15A 109.5 . . ?
C14 C15 H15B 109.5 . . ?
H15A C15 H15B 109.5 . . ?
C14 C15 H15C 109.5 . . ?
H15A C15 H15C 109.5 . . ?
H15B C15 H15C 109.5 . . ?
C14 C16 H16A 109.5 . . ?
C14 C16 H16B 109.5 . . ?
H16A C16 H16B 109.5 . . ?
C14 C16 H16C 109.5 . . ?
H16A C16 H16C 109.5 . . ?
H16B C16 H16C 109.5 . . ?
O5 C17 C19 111.35(15) . . ?
O5 C17 C18 104.46(16) . . ?
C19 C17 C18 112.76(17) . . ?
O5 C17 H17 109.4 . . ?
C19 C17 H17 109.4 . . ?
C18 C17 H17 109.4 . . ?
C17 C18 H18A 109.5 . . ?
C17 C18 H18B 109.5 . . ?
H18A C18 H18B 109.5 . . ?
C17 C18 H18C 109.5 . . ?
H18A C18 H18C 109.5 . . ?
H18B C18 H18C 109.5 . . ?
C17 C19 H19A 109.5 . . ?
C17 C19 H19B 109.5 . . ?
H19A C19 H19B 109.5 . . ?
C17 C19 H19C 109.5 . . ?
H19A C19 H19C 109.5 . . ?
H19B C19 H19C 109.5 . . ?
N3 C20 C21 123.87(15) . . ?
N3 C20 H20 118.1 . . ?
C21 C20 H20 118.1 . . ?
C22 C21 C20 117.66(15) . . ?
C22 C21 C25 122.10(14) . . ?
C20 C21 C25 120.19(14) . . ?
C21 C22 C23 119.29(14) . . ?
C21 C22 H22 120.4 . . ?
C23 C22 H22 120.4 . . ?
C22 C23 C24 118.84(15) . . ?
C22 C23 H23 120.6 . . ?
C24 C23 H23 120.6 . . ?
N3 C24 C23 122.80(15) . . ?
N3 C24 H24 118.6 . . ?
C23 C24 H24 118.6 . . ?
N4 C25 C21 110.73(13) . . ?
N4 C25 H25A 109.5 . . ?
C21 C25 H25A 109.5 . . ?
N4 C25 H25B 109.5 . . ?
C21 C25 H25B 109.5 . . ?
H25A C25 H25B 108.1 . . ?
O6 C26 N4 125.21(14) . . ?
O6 C26 C26 121.09(16) . 2_665 ?
N4 C26 C26 113.71(16) . 2_665 ?

loop_
_geom_bond_atom_site_label_1
_geom_bond_atom_site_label_2
_geom_bond_distance
_geom_bond_site_symmetry_2
_geom_bond_publ_flag
Cd1 N1 2.4145(13) . ?
Cd1 N1 2.4145(13) 2_766 ?
Cd1 S1 2.6874(4) . ?
Cd1 S1 2.6874(4) 2_766 ?
Cd1 S2 2.7209(4) . ?
Cd1 S2 2.7209(4) 2_766 ?
Cd2 N3 2.4497(12) . ?
Cd2 N3 2.4497(12) 2_575 ?
Cd2 S3 2.6769(4) 2_575 ?
Cd2 S3 2.6769(4) . ?
Cd2 S4 2.6811(4) 2_575 ?
Cd2 S4 2.6811(4) . ?
S1 P1 1.9929(5) . ?
S2 P1 1.9928(5) . ?
S3 P2 2.0056(5) . ?
S4 P2 1.9847(5) . ?
P1 O2 1.5890(11) . ?
P1 O1 1.5910(11) . ?
P2 O4 1.5808(11) . ?
P2 O5 1.5899(11) . ?
O1 C1 1.463(2) . ?
O2 C4 1.4711(19) . ?
O3 C13 1.2306(19) . ?
O4 C14 1.4802(19) . ?
O5 C17 1.457(2) . ?
O6 C26 1.2315(19) . ?
N1 C11 1.342(2) . ?
N1 C7 1.343(2) . ?
N2 C13 1.322(2) . ?
N2 C12 1.4538(19) . ?
N2 H1N 0.862(9) . ?
N3 C20 1.338(2) . ?
N3 C24 1.342(2) . ?
N4 C26 1.321(2) . ?
N4 C25 1.4643(19) . ?
N4 H2N 0.867(9) . ?
C1 C2 1.501(3) . ?
C1 C3 1.514(3) . ?
C1 H1 1.0000 . ?
C2 H2A 0.9800 . ?
C2 H2B 0.9800 . ?
C2 H2C 0.9800 . ?
C3 H3A 0.9800 . ?
C3 H3B 0.9800 . ?
C3 H3C 0.9800 . ?
C4 C5 1.509(3) . ?
C4 C6 1.516(2) . ?
C4 H4 1.0000 . ?
C5 H5A 0.9800 . ?
C5 H5B 0.9800 . ?
C5 H5C 0.9800 . ?
C6 H6A 0.9800 . ?
C6 H6B 0.9800 . ?
C6 H6C 0.9800 . ?
C7 C8 1.386(2) . ?
C7 H7 0.9500 . ?
C8 C9 1.394(2) . ?
C8 C12 1.509(2) . ?
C9 C10 1.382(2) . ?
C9 H9 0.9500 . ?
C10 C11 1.384(2) . ?
C10 H10 0.9500 . ?
C11 H11 0.9500 . ?
C12 H12A 0.9900 . ?
C12 H12B 0.9900 . ?
C13 C13 1.539(3) 2_765 ?
C14 C16 1.498(3) . ?
C14 C15 1.501(3) . ?
C14 H14 1.0000 . ?
C15 H15A 0.9800 . ?
C15 H15B 0.9800 . ?
C15 H15C 0.9800 . ?
C16 H16A 0.9800 . ?
C16 H16B 0.9800 . ?
C16 H16C 0.9800 . ?
C17 C19 1.492(3) . ?
C17 C18 1.520(3) . ?
C17 H17 1.0000 . ?
C18 H18A 0.9800 . ?
C18 H18B 0.9800 . ?
C18 H18C 0.9800 . ?
C19 H19A 0.9800 . ?
C19 H19B 0.9800 . ?
C19 H19C 0.9800 . ?
C20 C21 1.392(2) . ?
C20 H20 0.9500 . ?
C21 C22 1.390(2) . ?
C21 C25 1.509(2) . ?
C22 C23 1.384(2) . ?
C22 H22 0.9500 . ?
C23 C24 1.389(2) . ?
C23 H23 0.9500 . ?
C24 H24 0.9500 . ?
C25 H25A 0.9900 . ?
C25 H25B 0.9900 . ?
C26 C26 1.539(3) 2_665 ?

loop_
_geom_torsion_atom_site_label_1
_geom_torsion_atom_site_label_2
_geom_torsion_atom_site_label_3
_geom_torsion_atom_site_label_4
_geom_torsion
_geom_torsion_site_symmetry_1
_geom_torsion_site_symmetry_2
_geom_torsion_site_symmetry_3
_geom_torsion_site_symmetry_4
_geom_torsion_publ_flag
O2 P1 O1 C1 -149.03(12) . . . . ?
S2 P1 O1 C1 -35.21(13) . . . . ?
S1 P1 O1 C1 93.28(12) . . . . ?
O1 P1 O2 C4 -76.44(12) . . . . ?
S2 P1 O2 C4 167.30(11) . . . . ?
S1 P1 O2 C4 41.69(12) . . . . ?
O5 P2 O4 C14 63.53(12) . . . . ?
S4 P2 O4 C14 -178.98(10) . . . . ?
S3 P2 O4 C14 -52.66(12) . . . . ?
O4 P2 O5 C17 -171.48(13) . . . . ?
S4 P2 O5 C17 75.12(13) . . . . ?
S3 P2 O5 C17 -53.60(13) . . . . ?
P1 O1 C1 C2 -66.41(17) . . . . ?
P1 O1 C1 C3 170.94(12) . . . . ?
P1 O2 C4 C5 -143.92(12) . . . . ?
P1 O2 C4 C6 94.33(15) . . . . ?
C11 N1 C7 C8 0.3(2) . . . . ?
Cd1 N1 C7 C8 178.00(11) . . . . ?
N1 C7 C8 C9 -0.8(2) . . . . ?
N1 C7 C8 C12 177.91(14) . . . . ?
C7 C8 C9 C10 0.8(2) . . . . ?
C12 C8 C9 C10 -177.95(15) . . . . ?
C8 C9 C10 C11 -0.3(2) . . . . ?
C7 N1 C11 C10 0.2(2) . . . . ?
Cd1 N1 C11 C10 -177.48(13) . . . . ?
C9 C10 C11 N1 -0.3(3) . . . . ?
C13 N2 C12 C8 -98.73(17) . . . . ?
C7 C8 C12 N2 124.05(15) . . . . ?
C9 C8 C12 N2 -57.26(19) . . . . ?
C12 N2 C13 O3 0.9(2) . . . . ?
C12 N2 C13 C13 -179.24(15) . . . 2_765 ?
P2 O4 C14 C16 122.22(14) . . . . ?
P2 O4 C14 C15 -114.66(16) . . . . ?
P2 O5 C17 C19 -83.22(18) . . . . ?
P2 O5 C17 C18 154.79(13) . . . . ?
C24 N3 C20 C21 0.7(2) . . . . ?
Cd2 N3 C20 C21 -179.99(11) . . . . ?
N3 C20 C21 C22 -0.5(2) . . . . ?
N3 C20 C21 C25 177.06(14) . . . . ?
C20 C21 C22 C23 -0.1(2) . . . . ?
C25 C21 C22 C23 -177.56(14) . . . . ?
C21 C22 C23 C24 0.3(2) . . . . ?
C20 N3 C24 C23 -0.4(2) . . . . ?
Cd2 N3 C24 C23 -179.68(12) . . . . ?
C22 C23 C24 N3 -0.1(2) . . . . ?
C26 N4 C25 C21 -98.89(16) . . . . ?
C22 C21 C25 N4 74.00(18) . . . . ?
C20 C21 C25 N4 -103.44(16) . . . . ?
C25 N4 C26 O6 -2.8(2) . . . . ?
C25 N4 C26 C26 177.13(15) . . . 2_665 ?
